data_7055207
loop_
_publ_author_name
'Li, Yun'
'Wang, Ning'
'Xiong, Yan-Ju'
'Cheng, Qian'
'Fang, Jie-Fang'
'Zhu, Fei-Fei'
'Long, Yi'
'Yue, Shan-Tang'

_publ_section_title
;
 Lanthanide metal--organic frameworks based on the
 4,4&#x2032;-oxybisbenzoic acid ligand: synthesis, structures and physical
 properties
;
_journal_issue 12
_journal_name_full 'New J. Chem.'
_journal_page_first 9872
_journal_paper_doi 10.1039/C5NJ01930C
_journal_volume 39
_journal_year 2015
_chemical_formula_moiety 'C87 H57 N Nd4 O32'
_chemical_formula_sum 'C87 H57 N Nd4 O32'
_chemical_formula_weight 2205.30
_space_group_crystal_system triclinic
_space_group_IT_number 2
_space_group_name_Hall '-P 1'
_space_group_name_H-M_alt 'P -1'
_symmetry_space_group_name_Hall '-P 1'
_symmetry_space_group_name_H-M 'P -1'
_atom_sites_solution_hydrogens mixed
_audit_creation_method SHELXL-2014/7
_audit_update_record
;
2015-10-01 deposited with the CCDC.
2015-10-13 downloaded from the CCDC.
;
_cell_angle_alpha 84.282(3)
_cell_angle_beta 82.619(3)
_cell_angle_gamma 86.756(3)
_cell_formula_units_Z 2
_cell_length_a 14.708(3)
_cell_length_b 15.429(3)
_cell_length_c 23.084(4)
_cell_measurement_reflns_used 6232
_cell_measurement_temperature 296(2)
_cell_measurement_theta_max 25.66
_cell_measurement_theta_min 2.18
_cell_volume 5164.1(17)
_computing_cell_refinement 'Bruker SAINT'
_computing_data_collection 'Bruker APEX2'
_computing_data_reduction 'Bruker SAINT'
_computing_molecular_graphics 'Bruker SHELXTL'
_computing_publication_material 'Bruker SHELXTL'
_computing_structure_refinement 'SHELXL-2014/7 (Sheldrick, 2014)'
_computing_structure_solution 'SHELXL-2014/7 (Sheldrick, 2014)'
_diffrn_ambient_temperature 296(2)
_diffrn_measured_fraction_theta_full 0.992
_diffrn_measured_fraction_theta_max 0.992
_diffrn_measurement_device_type 'Bruker APEX-II CCD'
_diffrn_measurement_method '\f and \w scans'
_diffrn_radiation_type MoK\a
_diffrn_radiation_wavelength 0.71073
_diffrn_reflns_av_R_equivalents 0.0310
_diffrn_reflns_av_unetI/netI 0.0657
_diffrn_reflns_laue_measured_fraction_full 0.992
_diffrn_reflns_laue_measured_fraction_max 0.992
_diffrn_reflns_limit_h_max 16
_diffrn_reflns_limit_h_min -17
_diffrn_reflns_limit_k_max 18
_diffrn_reflns_limit_k_min -18
_diffrn_reflns_limit_l_max 17
_diffrn_reflns_limit_l_min -27
_diffrn_reflns_number 26250
_diffrn_reflns_point_group_measured_fraction_full 0.992
_diffrn_reflns_point_group_measured_fraction_max 0.992
_diffrn_reflns_theta_full 24.999
_diffrn_reflns_theta_max 24.999
_diffrn_reflns_theta_min 0.893
_diffrn_source 'fine-focus sealed tube'
_exptl_absorpt_coefficient_mu 2.049
_exptl_absorpt_correction_T_max 0.563
_exptl_absorpt_correction_T_min 0.493
_exptl_absorpt_correction_type multi-scan
_exptl_absorpt_process_details SADABS
_exptl_crystal_colour blue
_exptl_crystal_density_diffrn 1.418
_exptl_crystal_density_method 'not measured'
_exptl_crystal_description COLUMNAR
_exptl_crystal_F_000 2164
_exptl_crystal_size_max 0.35
_exptl_crystal_size_mid 0.32
_exptl_crystal_size_min 0.28
_refine_diff_density_max 1.366
_refine_diff_density_min -0.710
_refine_diff_density_rms 0.103
_refine_ls_extinction_coef 0.000131(12)
_refine_ls_extinction_expression Fc^*^=kFc[1+0.001xFc^2^\l^3^/sin(2\q)]^-1/4^
_refine_ls_extinction_method 'SHELXL-2014/7 (Sheldrick 2014'
_refine_ls_goodness_of_fit_ref 1.004
_refine_ls_hydrogen_treatment constr
_refine_ls_matrix_type full
_refine_ls_number_parameters 1120
_refine_ls_number_reflns 18075
_refine_ls_number_restraints 2
_refine_ls_restrained_S_all 1.005
_refine_ls_R_factor_all 0.0611
_refine_ls_R_factor_gt 0.0403
_refine_ls_shift/su_max 0.058
_refine_ls_shift/su_mean 0.000
_refine_ls_structure_factor_coef Fsqd
_refine_ls_weighting_details 'w=1/[\s^2^(Fo^2^)+(0.0174P)^2^+6.7584P] where P=(Fo^2^+2Fc^2^)/3'
_refine_ls_weighting_scheme calc
_refine_ls_wR_factor_gt 0.0784
_refine_ls_wR_factor_ref 0.0843
_reflns_Friedel_coverage 0.000
_reflns_number_gt 12673
_reflns_number_total 18218
_reflns_threshold_expression 'I > 2\s(I)'
_cod_data_source_file c5nj01930c2.cif
_cod_data_source_block 1
_cod_database_code 7055207
_audit_block_doi 10.5517/cc1j7h08
_shelx_shelxl_version_number 2014/7
_shelx_space_group_comment
;
The symmetry employed for this shelxl refinement is uniquely defined
by the following loop, which should always be used as a source of
symmetry information in preference to the above space-group names.
They are only intended as comments.
;
_platon_squeeze_void_probe_radius 1.20

loop_
_space_group_symop_operation_xyz
'x, y, z'
'-x, -y, -z'

loop_
_atom_site_label
_atom_site_type_symbol
_atom_site_fract_x
_atom_site_fract_y
_atom_site_fract_z
_atom_site_U_iso_or_equiv
_atom_site_adp_type
_atom_site_occupancy
_atom_site_site_symmetry_order
_atom_site_calc_flag
_atom_site_refinement_flags_posn
_atom_site_refinement_flags_adp
C1 C 0.9644(4) 1.0363(4) 0.2100(2) 0.0409(14) Uani 1 1 d . .
C2 C 1.0405(4) 1.0005(3) 0.1699(2) 0.0395(14) Uani 1 1 d . .
C3 C 1.1291(4) 1.0262(4) 0.1711(3) 0.0531(17) Uani 1 1 d . .
H3 H 1.1398 1.0644 0.1979 0.064 Uiso 1 1 calc R U
C4 C 1.0268(4) 0.9435(4) 0.1294(3) 0.0553(17) Uani 1 1 d . .
H4 H 0.9680 0.9255 0.1277 0.066 Uiso 1 1 calc R U
C5 C 1.0990(4) 0.9130(4) 0.0914(3) 0.0582(18) Uani 1 1 d . .
H6 H 1.0888 0.8742 0.0648 0.070 Uiso 1 1 calc R U
C6 C 1.2017(4) 0.9962(4) 0.1331(3) 0.0565(18) Uani 1 1 d . .
H5 H 1.2607 1.0138 0.1347 0.068 Uiso 1 1 calc R U
C7 C 1.1864(4) 0.9400(4) 0.0928(2) 0.0489(16) Uani 1 1 d . .
C8 C 1.2521(4) 0.8754(5) 0.0060(3) 0.0571(18) Uani 1 1 d . .
C9 C 1.2067(5) 0.9210(4) -0.0366(3) 0.0628(19) Uani 1 1 d . .
H9 H 1.1814 0.9766 -0.0312 0.075 Uiso 1 1 calc R U
C10 C 1.2919(5) 0.7946(5) -0.0017(3) 0.073(2) Uani 1 1 d . .
H10 H 1.3239 0.7648 0.0269 0.087 Uiso 1 1 calc R U
C11 C 1.1990(4) 0.8837(4) -0.0871(3) 0.0594(18) Uani 1 1 d . .
H11 H 1.1679 0.9143 -0.1159 0.071 Uiso 1 1 calc R U
C12 C 1.2835(5) 0.7583(4) -0.0528(3) 0.068(2) Uani 1 1 d . .
H12 H 1.3103 0.7032 -0.0582 0.081 Uiso 1 1 calc R U
C13 C 1.2370(4) 0.8007(4) -0.0959(2) 0.0468(15) Uani 1 1 d . .
C14 C 1.2258(5) 0.7605(4) -0.1511(3) 0.0535(17) Uani 1 1 d . .
C15 C 0.7824(4) 0.9216(4) 0.3593(3) 0.0406(14) Uani 1 1 d . .
C16 C 0.7521(4) 0.9345(3) 0.4221(2) 0.0387(14) Uani 1 1 d . .
C17 C 0.6761(4) 0.9894(4) 0.4361(2) 0.0469(15) Uani 1 1 d . .
H17 H 0.6455 1.0182 0.4064 0.056 Uiso 1 1 calc R U
C18 C 0.7966(4) 0.8919(4) 0.4659(2) 0.0471(15) Uani 1 1 d . .
H18 H 0.8464 0.8537 0.4567 0.057 Uiso 1 1 calc R U
C19 C 0.6461(4) 1.0013(4) 0.4940(3) 0.0538(17) Uani 1 1 d . .
H19 H 0.5944 1.0370 0.5035 0.065 Uiso 1 1 calc R U
C20 C 0.7677(4) 0.9052(4) 0.5242(3) 0.0557(17) Uani 1 1 d . .
H20 H 0.7987 0.8774 0.5540 0.067 Uiso 1 1 calc R U
C21 C 0.6922(4) 0.9606(4) 0.5371(2) 0.0505(16) Uani 1 1 d . .
C22 C 0.6029(5) 1.0345(5) 0.6128(3) 0.0585(18) Uani 1 1 d . .
C23 C 0.6207(5) 1.1209(5) 0.5993(3) 0.075(2) Uani 1 1 d . .
H23 H 0.6746 1.1367 0.5760 0.090 Uiso 1 1 calc R U
C24 C 0.5254(4) 1.0096(4) 0.6461(3) 0.0620(19) Uani 1 1 d . .
H24 H 0.5140 0.9508 0.6549 0.074 Uiso 1 1 calc R U
C25 C 0.5588(4) 1.1846(4) 0.6203(3) 0.067(2) Uani 1 1 d . .
H25 H 0.5713 1.2431 0.6114 0.080 Uiso 1 1 calc R U
C26 C 0.4780(4) 1.1611(4) 0.6544(2) 0.0465(15) Uani 1 1 d . .
C27 C 0.4620(4) 1.0738(4) 0.6671(3) 0.0575(18) Uani 1 1 d . .
H27 H 0.4081 1.0571 0.6901 0.069 Uiso 1 1 calc R U
C28 C 0.4116(4) 1.2281(4) 0.6811(3) 0.0487(16) Uani 1 1 d . .
C29 C 0.7479(4) 0.8352(4) 0.1249(2) 0.0431(15) Uani 1 1 d . .
C30 C 0.7194(4) 0.8295(4) 0.0656(2) 0.0440(15) Uani 1 1 d . .
C31 C 0.7847(4) 0.8341(4) 0.0165(3) 0.0527(16) Uani 1 1 d . .
H31 H 0.8454 0.8438 0.0204 0.063 Uiso 1 1 calc R U
C32 C 0.6287(4) 0.8187(4) 0.0593(3) 0.0522(16) Uani 1 1 d . .
H32 H 0.5845 0.8167 0.0920 0.063 Uiso 1 1 calc R U
C33 C 0.7605(5) 0.8246(4) -0.0378(3) 0.0619(19) Uani 1 1 d . .
H33 H 0.8047 0.8251 -0.0705 0.074 Uiso 1 1 calc R U
C34 C 0.6033(5) 0.8108(4) 0.0046(3) 0.0607(18) Uani 1 1 d . .
H34 H 0.5424 0.8033 0.0000 0.073 Uiso 1 1 calc R U
C35 C 0.6704(5) 0.8144(4) -0.0432(3) 0.0601(19) Uani 1 1 d . .
C36 C 0.5745(4) 0.8344(4) -0.1207(3) 0.0591(19) Uani 1 1 d . .
C37 C 0.5387(4) 0.9165(4) -0.1088(3) 0.0599(18) Uani 1 1 d . .
H37 H 0.5635 0.9477 -0.0825 0.072 Uiso 1 1 calc R U
C38 C 0.5382(4) 0.7875(4) -0.1591(3) 0.0607(19) Uani 1 1 d . .
H38 H 0.5622 0.7318 -0.1660 0.073 Uiso 1 1 calc R U
C39 C 0.4658(4) 0.9510(4) -0.1366(3) 0.0516(16) Uani 1 1 d . .
H39 H 0.4401 1.0054 -0.1280 0.062 Uiso 1 1 calc R U
C40 C 0.4667(4) 0.8233(4) -0.1873(3) 0.0531(17) Uani 1 1 d . .
H40 H 0.4422 0.7918 -0.2135 0.064 Uiso 1 1 calc R U
C41 C 0.4299(4) 0.9069(3) -0.1770(2) 0.0409(14) Uani 1 1 d . .
C42 C 0.3519(4) 0.9436(4) -0.2080(3) 0.0428(14) Uani 1 1 d . .
C43 C 0.9108(4) 0.7251(4) 0.2166(2) 0.0449(15) Uani 1 1 d . .
C44 C 0.9822(4) 0.6635(4) 0.1887(2) 0.0455(15) Uani 1 1 d . .
C45 C 1.0712(5) 0.6864(5) 0.1814(3) 0.079(2) Uani 1 1 d . .
H45 H 1.0859 0.7398 0.1923 0.095 Uiso 1 1 calc R U
C46 C 0.9612(5) 0.5860(4) 0.1716(3) 0.075(2) Uani 1 1 d . .
H46 H 0.9005 0.5698 0.1763 0.090 Uiso 1 1 calc R U
C47 C 1.1402(5) 0.6305(6) 0.1577(4) 0.097(3) Uani 1 1 d . .
H47 H 1.2013 0.6453 0.1541 0.117 Uiso 1 1 calc R U
C48 C 1.0309(7) 0.5308(5) 0.1469(4) 0.100(3) Uani 1 1 d . .
H48 H 1.0170 0.4776 0.1353 0.120 Uiso 1 1 calc R U
C49 C 1.1184(7) 0.5551(6) 0.1400(3) 0.090(3) Uani 1 1 d . .
C50 C 1.2045(6) 0.4864(5) 0.0612(3) 0.088(3) Uani 1 1 d . .
C51 C 1.1738(6) 0.5448(5) 0.0190(3) 0.106(3) Uani 1 1 d . .
H51 H 1.1391 0.5944 0.0294 0.127 Uiso 1 1 calc R U
C52 C 1.2572(6) 0.4145(5) 0.0464(3) 0.098(3) Uani 1 1 d . .
H52 H 1.2787 0.3750 0.0752 0.117 Uiso 1 1 calc R U
C53 C 1.1943(5) 0.5299(5) -0.0393(3) 0.079(2) Uani 1 1 d . .
H53 H 1.1724 0.5694 -0.0680 0.095 Uiso 1 1 calc R U
C54 C 1.2779(6) 0.4016(4) -0.0120(3) 0.085(3) Uani 1 1 d . .
H54 H 1.3146 0.3530 -0.0222 0.102 Uiso 1 1 calc R U
C55 C 1.2467(5) 0.4573(4) -0.0556(3) 0.0542(17) Uani 1 1 d . .
C56 C 1.2708(5) 0.4377(5) -0.1179(3) 0.0613(19) Uani 1 1 d . .
C57 C 0.7051(4) 0.5076(4) 0.3359(3) 0.0505(16) Uani 1 1 d . .
C58 C 0.7032(4) 0.5533(3) 0.3893(2) 0.0456(15) Uani 1 1 d . .
C59 C 0.7569(4) 0.6247(4) 0.3898(3) 0.0566(18) Uani 1 1 d . .
H59 H 0.7964 0.6425 0.3565 0.068 Uiso 1 1 calc R U
C60 C 0.6455(5) 0.5277(4) 0.4390(3) 0.0623(19) Uani 1 1 d . .
H60 H 0.6095 0.4801 0.4392 0.075 Uiso 1 1 calc R U
C61 C 0.7523(5) 0.6692(4) 0.4387(3) 0.065(2) Uani 1 1 d . .
H61 H 0.7886 0.7166 0.4387 0.078 Uiso 1 1 calc R U
C62 C 0.6405(5) 0.5722(4) 0.4887(3) 0.069(2) Uani 1 1 d . .
H62 H 0.6016 0.5544 0.5223 0.082 Uiso 1 1 calc R U
C63 C 0.6936(4) 0.6428(4) 0.4877(3) 0.0574(18) Uani 1 1 d . .
C64 C 0.6073(4) 0.7103(4) 0.5662(3) 0.0562(18) Uani 1 1 d . .
C65 C 0.5935(4) 0.6937(4) 0.6254(3) 0.0558(17) Uani 1 1 d . .
H65 H 0.6408 0.6690 0.6456 0.067 Uiso 1 1 calc R U
C66 C 0.5395(5) 0.7489(5) 0.5365(3) 0.077(2) Uani 1 1 d . .
H66 H 0.5499 0.7606 0.4959 0.093 Uiso 1 1 calc R U
C67 C 0.5091(4) 0.7138(4) 0.6555(3) 0.0536(17) Uani 1 1 d . .
H67 H 0.4996 0.7012 0.6960 0.064 Uiso 1 1 calc R U
C68 C 0.4544(5) 0.7711(4) 0.5666(3) 0.069(2) Uani 1 1 d . .
H68 H 0.4082 0.7986 0.5466 0.083 Uiso 1 1 calc R U
C69 C 0.4399(4) 0.7512(3) 0.6274(2) 0.0437(15) Uani 1 1 d . .
C70 C 0.3471(4) 0.7712(4) 0.6588(3) 0.0448(15) Uani 1 1 d . .
C71 C 0.5184(4) 0.4817(4) 0.2381(3) 0.0480(15) Uani 1 1 d . .
C72 C 0.4241(4) 0.4976(4) 0.2677(3) 0.0489(16) Uani 1 1 d . .
C73 C 0.4125(4) 0.5422(4) 0.3180(3) 0.065(2) Uani 1 1 d . .
H73 H 0.4623 0.5675 0.3295 0.078 Uiso 1 1 calc R U
C74 C 0.3498(4) 0.4628(4) 0.2506(3) 0.0558(17) Uani 1 1 d . .
H74 H 0.3574 0.4320 0.2176 0.067 Uiso 1 1 calc R U
C75 C 0.3278(4) 0.5492(4) 0.3504(3) 0.066(2) Uani 1 1 d . .
H75 H 0.3207 0.5776 0.3845 0.079 Uiso 1 1 calc R U
C76 C 0.2642(4) 0.4725(4) 0.2809(3) 0.066(2) Uani 1 1 d . .
H76 H 0.2138 0.4516 0.2671 0.079 Uiso 1 1 calc R U
C77 C 0.2525(4) 0.5135(4) 0.3322(3) 0.0599(18) Uani 1 1 d . .
C78 C 0.0998(4) 0.4737(5) 0.3546(3) 0.063(2) Uani 1 1 d . .
C79 C 0.0340(5) 0.5187(5) 0.3260(3) 0.067(2) Uani 1 1 d . .
H79 H 0.0345 0.5791 0.3189 0.080 Uiso 1 1 calc R U
C80 C 0.0959(5) 0.3865(5) 0.3705(3) 0.072(2) Uani 1 1 d . .
H80 H 0.1389 0.3582 0.3929 0.087 Uiso 1 1 calc R U
C81 C -0.0334(4) 0.4729(4) 0.3077(3) 0.0606(18) Uani 1 1 d . .
H81 H -0.0782 0.5024 0.2873 0.073 Uiso 1 1 calc R U
C82 C 0.0287(5) 0.3408(5) 0.3535(3) 0.067(2) Uani 1 1 d . .
H82 H 0.0251 0.2814 0.3647 0.081 Uiso 1 1 calc R U
C83 C -0.0344(4) 0.3835(4) 0.3194(3) 0.0465(15) Uani 1 1 d . .
C84 C -0.1003(4) 0.3327(4) 0.2945(3) 0.0498(16) Uani 1 1 d . .
C85 C 0.4439(10) 0.7299(10) 0.2131(6) 0.179(6) Uani 1 1 d . U
H85 H 0.4202 0.6753 0.2245 0.215 Uiso 1 1 calc R U
C86 C 0.2892(9) 0.7760(11) 0.2354(9) 0.318(13) Uani 1 1 d D .
H86A H 0.2607 0.8313 0.2446 0.477 Uiso 1 1 calc R U
H86B H 0.2843 0.7359 0.2701 0.477 Uiso 1 1 calc R U
H86C H 0.2590 0.7536 0.2059 0.477 Uiso 1 1 calc R U
N1 N 0.3793(6) 0.7862(8) 0.2150(5) 0.155(4) Uani 1 1 d D .
Nd1 Nd 0.81455(2) 1.13019(2) 0.28154(2) 0.03647(9) Uani 1 1 d . .
Nd2 Nd 0.78876(2) 0.88006(2) 0.23844(2) 0.03498(8) Uani 1 1 d . .
Nd3 Nd 0.66772(2) 0.66493(2) 0.22696(2) 0.03978(9) Uani 1 1 d . .
Nd4 Nd 0.70391(2) 0.40303(2) 0.23495(2) 0.03968(9) Uani 1 1 d . .
O1 O 0.9765(3) 1.0984(3) 0.23803(18) 0.0615(13) Uani 1 1 d . .
O2 O 0.8857(3) 1.0017(2) 0.21591(16) 0.0438(10) Uani 1 1 d . .
O3 O 1.2635(3) 0.9120(3) 0.05755(18) 0.0705(14) Uani 1 1 d . .
O4 O 1.1749(3) 0.7970(3) -0.18559(18) 0.0635(12) Uani 1 1 d . .
O5 O 1.2702(3) 0.6886(3) -0.15866(17) 0.0657(13) Uani 1 1 d . .
O6 O 0.7571(3) 0.9794(2) 0.31968(16) 0.0440(10) Uani 1 1 d . .
O7 O 0.8273(3) 0.8548(2) 0.34410(16) 0.0516(11) Uani 1 1 d . .
O8 O 0.6668(3) 0.9691(3) 0.59626(17) 0.0762(15) Uani 1 1 d . .
O9 O 0.4319(3) 1.3057(3) 0.67774(18) 0.0606(12) Uani 1 1 d . .
O10 O 0.3363(3) 1.2032(2) 0.71070(16) 0.0477(10) Uani 1 1 d . .
O11 O 0.8206(3) 0.8708(3) 0.12981(16) 0.0493(10) Uani 1 1 d . .
O12 O 0.6962(3) 0.8049(2) 0.17037(16) 0.0433(10) Uani 1 1 d . .
O13 O 0.6514(3) 0.7979(3) -0.0982(2) 0.0894(18) Uani 1 1 d . .
O14 O 0.3221(3) 1.0199(2) -0.19999(17) 0.0510(11) Uani 1 1 d . .
O15 O 0.3216(3) 0.8977(3) -0.2425(2) 0.0632(13) Uani 1 1 d . .
O16 O 0.9338(3) 0.7960(3) 0.22995(19) 0.0599(12) Uani 1 1 d . .
O17 O 0.8269(3) 0.7055(3) 0.22502(19) 0.0623(12) Uani 1 1 d . .
O18 O 1.1883(4) 0.4958(4) 0.1204(2) 0.132(3) Uani 1 1 d . .
O19 O 1.2458(3) 0.4911(3) -0.1580(2) 0.0735(14) Uani 1 1 d . .
O20 O 1.3148(4) 0.3687(3) -0.12832(19) 0.104(2) Uani 1 1 d . .
O21 O 0.7372(3) 0.5467(2) 0.28647(16) 0.0469(10) Uani 1 1 d . .
O22 O 0.6746(3) 0.4327(3) 0.33939(18) 0.0717(14) Uani 1 1 d . .
O23 O 0.6934(3) 0.6886(3) 0.53650(18) 0.0711(14) Uani 1 1 d . .
O24 O 0.3251(3) 0.7345(2) 0.71016(17) 0.0515(11) Uani 1 1 d . .
O25 O 0.2937(3) 0.8261(3) 0.63542(18) 0.0588(12) Uani 1 1 d . .
O26 O 0.5808(3) 0.5335(3) 0.24100(19) 0.0598(12) Uani 1 1 d . .
O27 O 0.5384(3) 0.4113(3) 0.21423(18) 0.0554(11) Uani 1 1 d . .
O28 O 0.1720(3) 0.5211(3) 0.3683(2) 0.0835(17) Uani 1 1 d . .
O29 O -0.1495(3) 0.3749(3) 0.2577(2) 0.0622(12) Uani 1 1 d . .
O30 O -0.1067(3) 0.2525(3) 0.30818(18) 0.0547(11) Uani 1 1 d . .
O31 O 0.9016(3) 1.0732(3) 0.3652(2) 0.0733(13) Uani 1 1 d . .
H31A H 0.9573 1.0542 0.3617 0.088 Uiso 1 1 d R U
H31B H 0.8854 1.0801 0.4012 0.088 Uiso 1 1 d R U
O32 O 0.5209(3) 0.7217(4) 0.2026(2) 0.0852(17) Uani 1 1 d . U
C87 C 0.4026(13) 0.8720(10) 0.2081(9) 0.294(12) Uani 1 1 d D .
H87A H 0.3646 0.9038 0.2365 0.441 Uiso 1 1 calc R U
H87B H 0.3937 0.8967 0.1693 0.441 Uiso 1 1 calc R U
H87C H 0.4658 0.8754 0.2137 0.441 Uiso 1 1 calc R U

loop_
_atom_site_aniso_label
_atom_site_aniso_U_11
_atom_site_aniso_U_22
_atom_site_aniso_U_33
_atom_site_aniso_U_23
_atom_site_aniso_U_13
_atom_site_aniso_U_12
C1 0.044(4) 0.041(3) 0.038(3) -0.011(3) 0.001(3) -0.001(3)
C2 0.043(4) 0.036(3) 0.041(3) -0.015(3) -0.002(3) -0.001(3)
C3 0.051(4) 0.066(4) 0.046(4) -0.031(3) 0.000(3) 0.002(3)
C4 0.044(4) 0.070(5) 0.055(4) -0.029(3) 0.006(3) -0.009(3)
C5 0.062(4) 0.061(4) 0.053(4) -0.037(3) 0.013(3) -0.009(3)
C6 0.039(4) 0.078(5) 0.055(4) -0.030(4) -0.001(3) -0.004(3)
C7 0.045(4) 0.059(4) 0.043(4) -0.020(3) 0.003(3) 0.006(3)
C8 0.048(4) 0.080(5) 0.044(4) -0.031(4) 0.010(3) 0.001(4)
C9 0.076(5) 0.052(4) 0.059(4) -0.026(4) 0.006(4) 0.018(4)
C10 0.090(5) 0.084(5) 0.043(4) -0.024(4) -0.009(4) 0.036(4)
C11 0.085(5) 0.051(4) 0.038(4) -0.015(3) 0.008(3) 0.016(4)
C12 0.087(5) 0.067(5) 0.047(4) -0.018(4) -0.005(4) 0.029(4)
C13 0.057(4) 0.052(4) 0.029(3) -0.011(3) 0.006(3) 0.009(3)
C14 0.065(5) 0.055(4) 0.036(4) -0.014(3) 0.018(3) -0.006(4)
C15 0.046(4) 0.031(3) 0.045(4) -0.016(3) 0.006(3) -0.003(3)
C16 0.049(4) 0.033(3) 0.034(3) -0.015(3) 0.001(3) 0.002(3)
C17 0.054(4) 0.041(4) 0.043(4) -0.005(3) 0.003(3) 0.007(3)
C18 0.052(4) 0.042(4) 0.047(4) -0.016(3) 0.000(3) 0.013(3)
C19 0.061(4) 0.051(4) 0.046(4) -0.014(3) 0.005(3) 0.022(3)
C20 0.060(4) 0.057(4) 0.046(4) -0.009(3) 0.004(3) 0.015(3)
C21 0.065(4) 0.050(4) 0.035(3) -0.013(3) 0.001(3) 0.013(3)
C22 0.069(5) 0.067(5) 0.037(4) -0.018(3) 0.005(3) 0.021(4)
C23 0.068(5) 0.085(6) 0.060(5) -0.017(4) 0.037(4) 0.005(4)
C24 0.070(5) 0.046(4) 0.068(5) -0.022(3) 0.007(4) 0.009(3)
C25 0.073(5) 0.060(4) 0.060(4) -0.015(4) 0.023(4) -0.009(4)
C26 0.055(4) 0.048(4) 0.037(3) -0.019(3) 0.005(3) -0.003(3)
C27 0.052(4) 0.051(4) 0.066(4) -0.019(3) 0.014(3) 0.001(3)
C28 0.054(4) 0.047(4) 0.046(4) -0.025(3) 0.006(3) 0.001(3)
C29 0.061(4) 0.032(3) 0.038(4) -0.017(3) -0.008(3) 0.002(3)
C30 0.057(4) 0.038(3) 0.038(4) -0.012(3) -0.004(3) 0.001(3)
C31 0.057(4) 0.054(4) 0.048(4) -0.010(3) -0.006(3) -0.005(3)
C32 0.055(4) 0.056(4) 0.046(4) -0.015(3) -0.006(3) 0.011(3)
C33 0.075(5) 0.067(5) 0.044(4) -0.012(3) -0.008(4) 0.015(4)
C34 0.059(4) 0.070(5) 0.058(4) -0.026(4) -0.018(4) 0.012(4)
C35 0.080(5) 0.060(4) 0.045(4) -0.020(3) -0.027(4) 0.033(4)
C36 0.068(5) 0.074(5) 0.038(4) -0.024(3) -0.021(3) 0.030(4)
C37 0.065(4) 0.062(4) 0.061(4) -0.031(4) -0.029(4) 0.017(4)
C38 0.077(5) 0.051(4) 0.057(4) -0.022(3) -0.023(4) 0.032(4)
C39 0.064(4) 0.044(4) 0.053(4) -0.027(3) -0.018(3) 0.008(3)
C40 0.062(4) 0.050(4) 0.054(4) -0.032(3) -0.016(3) 0.007(3)
C41 0.040(3) 0.034(3) 0.051(4) -0.019(3) -0.007(3) 0.005(3)
C42 0.043(4) 0.041(4) 0.047(4) -0.011(3) -0.008(3) -0.003(3)
C43 0.047(4) 0.043(4) 0.039(4) 0.005(3) 0.005(3) 0.008(3)
C44 0.050(4) 0.035(3) 0.050(4) -0.010(3) 0.002(3) 0.009(3)
C45 0.053(5) 0.062(5) 0.120(7) -0.035(5) 0.017(4) 0.007(4)
C46 0.078(5) 0.049(4) 0.104(6) -0.023(4) -0.030(5) 0.005(4)
C47 0.064(5) 0.095(7) 0.122(7) -0.020(6) 0.029(5) 0.016(5)
C48 0.150(9) 0.056(5) 0.103(7) -0.043(5) -0.043(7) 0.043(6)
C49 0.111(7) 0.103(7) 0.052(5) -0.031(5) -0.001(5) 0.055(6)
C50 0.126(7) 0.081(6) 0.048(4) -0.016(4) 0.001(4) 0.062(5)
C51 0.156(8) 0.087(6) 0.060(5) -0.013(4) 0.010(5) 0.082(6)
C52 0.151(8) 0.086(6) 0.049(4) -0.023(4) -0.007(5) 0.073(5)
C53 0.103(6) 0.066(5) 0.059(5) 0.004(4) 0.008(4) 0.030(4)
C54 0.145(7) 0.053(5) 0.054(5) -0.025(4) -0.006(5) 0.043(5)
C55 0.082(5) 0.036(4) 0.042(4) -0.009(3) 0.001(3) 0.001(3)
C56 0.093(6) 0.054(5) 0.039(4) -0.014(4) 0.003(4) -0.025(4)
C57 0.065(4) 0.041(4) 0.045(4) -0.013(3) -0.002(3) 0.003(3)
C58 0.061(4) 0.032(3) 0.040(3) -0.009(3) 0.014(3) -0.007(3)
C59 0.068(4) 0.053(4) 0.048(4) -0.021(3) 0.012(3) -0.007(3)
C60 0.079(5) 0.059(4) 0.048(4) -0.023(3) 0.016(4) -0.020(4)
C61 0.070(5) 0.060(4) 0.069(5) -0.038(4) 0.008(4) -0.020(4)
C62 0.076(5) 0.070(5) 0.057(4) -0.026(4) 0.028(4) -0.019(4)
C63 0.054(4) 0.062(4) 0.058(4) -0.032(4) 0.002(3) 0.008(3)
C64 0.057(4) 0.061(4) 0.051(4) -0.028(3) 0.006(3) 0.008(3)
C65 0.058(4) 0.059(4) 0.049(4) -0.013(3) 0.001(3) 0.000(3)
C66 0.089(6) 0.097(6) 0.041(4) -0.021(4) 0.015(4) 0.014(5)
C67 0.075(5) 0.043(4) 0.042(4) -0.011(3) 0.000(4) 0.000(3)
C68 0.075(5) 0.083(5) 0.045(4) -0.014(4) 0.002(4) 0.024(4)
C69 0.061(4) 0.032(3) 0.036(3) -0.013(3) 0.008(3) -0.003(3)
C70 0.065(4) 0.027(3) 0.041(4) -0.015(3) 0.008(3) 0.000(3)
C71 0.055(4) 0.040(4) 0.048(4) -0.007(3) -0.005(3) 0.002(3)
C72 0.041(4) 0.038(3) 0.068(4) -0.018(3) 0.000(3) -0.001(3)
C73 0.044(4) 0.067(5) 0.088(5) -0.035(4) 0.003(4) -0.018(3)
C74 0.053(4) 0.054(4) 0.067(4) -0.029(3) -0.015(3) 0.000(3)
C75 0.057(4) 0.071(5) 0.075(5) -0.044(4) 0.005(4) -0.012(4)
C76 0.039(4) 0.087(5) 0.080(5) -0.042(4) -0.006(4) -0.016(4)
C77 0.039(4) 0.060(4) 0.083(5) -0.027(4) -0.002(4) -0.004(3)
C78 0.038(4) 0.073(5) 0.084(5) -0.037(4) 0.001(4) -0.016(4)
C79 0.057(5) 0.052(4) 0.093(6) -0.026(4) 0.011(4) -0.021(4)
C80 0.054(5) 0.071(5) 0.099(6) -0.013(4) -0.032(4) -0.004(4)
C81 0.058(4) 0.044(4) 0.082(5) -0.014(4) -0.008(4) -0.005(3)
C82 0.062(5) 0.054(4) 0.090(6) -0.010(4) -0.025(4) -0.006(4)
C83 0.035(3) 0.049(4) 0.060(4) -0.021(3) -0.004(3) -0.009(3)
C84 0.063(4) 0.042(4) 0.044(4) -0.015(3) -0.003(3) 0.012(3)
C85 0.146(11) 0.182(14) 0.192(14) 0.037(10) -0.027(11) 0.050(12)
C86 0.113(12) 0.28(2) 0.54(4) 0.12(2) -0.070(17) -0.039(13)
N1 0.065(6) 0.183(11) 0.196(10) 0.063(9) -0.014(6) 0.042(7)
Nd1 0.04253(19) 0.03035(17) 0.03747(18) -0.01397(14) -0.00194(14) 0.00237(13)
Nd2 0.04086(18) 0.02823(16) 0.03601(18) -0.01344(13) 0.00143(14) 0.00136(13)
Nd3 0.04489(19) 0.03077(17) 0.04257(19) -0.01491(14) 0.00752(15) -0.00107(14)
Nd4 0.0477(2) 0.03059(17) 0.03995(19) -0.00990(14) 0.00281(15) -0.00143(14)
O1 0.050(3) 0.068(3) 0.072(3) -0.045(3) 0.006(2) -0.006(2)
O2 0.044(2) 0.037(2) 0.048(2) -0.0114(18) 0.0087(19) -0.0050(19)
O3 0.049(3) 0.107(4) 0.058(3) -0.049(3) 0.008(2) 0.010(3)
O4 0.084(3) 0.064(3) 0.041(3) -0.011(2) -0.005(2) 0.013(3)
O5 0.096(3) 0.052(3) 0.048(3) -0.022(2) 0.000(2) 0.017(3)
O6 0.060(3) 0.032(2) 0.038(2) -0.0122(18) 0.007(2) 0.0021(19)
O7 0.064(3) 0.052(3) 0.038(2) -0.017(2) 0.002(2) 0.013(2)
O8 0.093(3) 0.087(4) 0.041(3) -0.014(2) 0.006(2) 0.048(3)
O9 0.065(3) 0.047(3) 0.069(3) -0.029(2) 0.018(2) -0.013(2)
O10 0.047(2) 0.042(2) 0.051(3) -0.0200(19) 0.017(2) -0.0045(19)
O11 0.054(3) 0.055(3) 0.042(2) -0.014(2) -0.005(2) -0.011(2)
O12 0.055(2) 0.034(2) 0.041(2) -0.0100(18) 0.000(2) -0.0027(18)
O13 0.097(4) 0.123(4) 0.058(3) -0.051(3) -0.046(3) 0.067(3)
O14 0.060(3) 0.037(2) 0.059(3) -0.017(2) -0.014(2) 0.011(2)
O15 0.060(3) 0.048(3) 0.091(3) -0.021(2) -0.037(3) 0.002(2)
O16 0.056(3) 0.052(3) 0.075(3) -0.028(2) -0.009(2) 0.016(2)
O17 0.046(3) 0.064(3) 0.072(3) 0.008(2) 0.001(2) 0.003(2)
O18 0.177(6) 0.148(6) 0.057(3) -0.032(3) 0.004(4) 0.116(5)
O19 0.076(3) 0.091(4) 0.049(3) 0.019(3) -0.003(3) -0.026(3)
O20 0.216(7) 0.040(3) 0.050(3) -0.022(2) 0.019(4) 0.000(3)
O21 0.061(3) 0.038(2) 0.041(2) -0.0101(19) 0.000(2) -0.002(2)
O22 0.118(4) 0.039(3) 0.054(3) -0.016(2) 0.023(3) -0.024(3)
O23 0.060(3) 0.097(4) 0.061(3) -0.052(3) 0.008(2) -0.005(3)
O24 0.071(3) 0.038(2) 0.044(3) -0.0150(19) 0.016(2) -0.013(2)
O25 0.071(3) 0.043(3) 0.056(3) -0.014(2) 0.016(2) 0.011(2)
O26 0.046(3) 0.042(3) 0.091(3) -0.023(2) 0.011(2) -0.015(2)
O27 0.050(3) 0.051(3) 0.066(3) -0.019(2) -0.004(2) -0.001(2)
O28 0.044(3) 0.095(4) 0.118(4) -0.063(3) 0.015(3) -0.024(3)
O29 0.058(3) 0.049(3) 0.083(3) -0.010(2) -0.017(3) -0.008(2)
O30 0.059(3) 0.039(3) 0.070(3) -0.020(2) -0.010(2) -0.007(2)
O31 0.066(3) 0.066(3) 0.086(4) 0.002(3) -0.008(3) -0.008(2)
O32 0.050(3) 0.094(4) 0.107(4) -0.007(3) -0.001(3) 0.017(3)
C87 0.36(3) 0.193(18) 0.35(3) 0.045(18) -0.18(2) -0.084(19)

loop_
_atom_type_symbol
_atom_type_description
_atom_type_scat_dispersion_real
_atom_type_scat_dispersion_imag
_atom_type_scat_source
C C 0.0033 0.0016 'International Tables Vol C Tables 4.2.6.8 and 6.1.1.4'
H H 0.0000 0.0000 'International Tables Vol C Tables 4.2.6.8 and 6.1.1.4'
N N 0.0061 0.0033 'International Tables Vol C Tables 4.2.6.8 and 6.1.1.4'
O O 0.0106 0.0060 'International Tables Vol C Tables 4.2.6.8 and 6.1.1.4'
Nd Nd -0.1943 3.0179 'International Tables Vol C Tables 4.2.6.8 and 6.1.1.4'

loop_
_geom_angle_atom_site_label_1
_geom_angle_atom_site_label_2
_geom_angle_atom_site_label_3
_geom_angle
_geom_angle_site_symmetry_1
_geom_angle_site_symmetry_3
O1 C1 O2 120.5(5) . .
O1 C1 C2 120.4(5) . .
O2 C1 C2 119.1(5) . .
C4 C2 C3 117.9(5) . .
C4 C2 C1 122.5(5) . .
C3 C2 C1 119.6(5) . .
C6 C3 C2 121.3(5) . .
C5 C4 C2 121.1(6) . .
C7 C5 C4 120.0(5) . .
C7 C6 C3 119.7(6) . .
C5 C7 C6 119.9(5) . .
C5 C7 O3 124.5(5) . .
C6 C7 O3 115.6(5) . .
C10 C8 C9 121.2(6) . .
C10 C8 O3 117.5(6) . .
C9 C8 O3 121.2(6) . .
C11 C9 C8 119.4(6) . .
C8 C10 C12 118.5(6) . .
C9 C11 C13 120.9(6) . .
C13 C12 C10 122.2(6) . .
C12 C13 C11 117.7(6) . .
C12 C13 C14 122.4(6) . .
C11 C13 C14 119.9(6) . .
O4 C14 O5 124.1(6) . .
O4 C14 C13 119.9(6) . .
O5 C14 C13 116.0(6) . .
O7 C15 O6 119.4(5) . .
O7 C15 C16 122.1(5) . .
O6 C15 C16 118.5(5) . .
C18 C16 C17 119.7(5) . .
C18 C16 C15 121.3(5) . .
C17 C16 C15 119.0(5) . .
C19 C17 C16 119.9(6) . .
C16 C18 C20 120.4(5) . .
C21 C19 C17 119.9(5) . .
C21 C20 C18 119.0(6) . .
C19 C21 C20 121.0(5) . .
C19 C21 O8 123.6(5) . .
C20 C21 O8 115.3(5) . .
C24 C22 C23 121.3(6) . .
C24 C22 O8 117.0(6) . .
C23 C22 O8 121.6(6) . .
C22 C23 C25 120.3(6) . .
C22 C24 C27 118.8(6) . .
C23 C25 C26 119.9(6) . .
C27 C26 C25 118.5(5) . .
C27 C26 C28 119.9(5) . .
C25 C26 C28 121.5(6) . .
C26 C27 C24 121.3(6) . .
O9 C28 O10 120.4(5) . .
O9 C28 C26 120.5(5) . .
O10 C28 C26 119.0(5) . .
O9 C28 Nd3 61.1(3) . 2_676
O10 C28 Nd3 63.7(3) . 2_676
C26 C28 Nd3 155.0(4) . 2_676
O11 C29 O12 120.6(5) . .
O11 C29 C30 120.2(6) . .
O12 C29 C30 119.2(5) . .
C32 C30 C31 119.6(6) . .
C32 C30 C29 120.6(5) . .
C31 C30 C29 119.8(6) . .
C33 C31 C30 120.5(6) . .
C34 C32 C30 120.3(6) . .
C35 C33 C31 118.9(6) . .
C32 C34 C35 118.5(6) . .
C33 C35 C34 122.1(6) . .
C33 C35 O13 116.2(6) . .
C34 C35 O13 121.3(7) . .
O13 C36 C38 116.3(5) . .
O13 C36 C37 122.2(6) . .
C38 C36 C37 121.3(6) . .
C39 C37 C36 118.5(6) . .
C40 C38 C36 119.5(6) . .
C37 C39 C41 121.6(5) . .
C38 C40 C41 120.5(5) . .
C39 C41 C40 118.5(5) . .
C39 C41 C42 122.4(5) . .
C40 C41 C42 119.1(5) . .
O15 C42 O14 123.5(5) . .
O15 C42 C41 118.1(5) . .
O14 C42 C41 118.3(5) . .
O16 C43 O17 120.4(5) . .
O16 C43 C44 119.6(6) . .
O17 C43 C44 120.0(6) . .
C45 C44 C46 119.4(6) . .
C45 C44 C43 118.1(5) . .
C46 C44 C43 122.5(6) . .
C44 C45 C47 120.4(7) . .
C44 C46 C48 119.8(7) . .
C49 C47 C45 119.5(8) . .
C49 C48 C46 119.6(8) . .
C47 C49 C48 121.2(7) . .
C47 C49 O18 119.5(9) . .
C48 C49 O18 118.9(9) . .
C52 C50 C51 120.7(6) . .
C52 C50 O18 115.2(6) . .
C51 C50 O18 124.0(6) . .
C50 C51 C53 119.7(6) . .
C50 C52 C54 118.6(7) . .
C51 C53 C55 120.9(7) . .
C55 C54 C52 122.5(6) . .
C54 C55 C53 117.5(6) . .
C54 C55 C56 119.3(6) . .
C53 C55 C56 123.3(6) . .
O20 C56 O19 122.1(6) . .
O20 C56 C55 118.8(7) . .
O19 C56 C55 119.1(6) . .
O22 C57 O21 121.4(5) . .
O22 C57 C58 120.1(6) . .
O21 C57 C58 118.5(5) . .
C60 C58 C59 118.7(5) . .
C60 C58 C57 120.1(5) . .
C59 C58 C57 121.1(5) . .
C61 C59 C58 121.0(6) . .
C58 C60 C62 120.8(6) . .
C59 C61 C63 119.3(6) . .
C63 C62 C60 119.2(6) . .
C62 C63 C61 121.1(6) . .
C62 C63 O23 121.9(6) . .
C61 C63 O23 117.0(6) . .
C65 C64 C66 120.6(6) . .
C65 C64 O23 118.6(6) . .
C66 C64 O23 120.8(6) . .
C64 C65 C67 119.7(6) . .
C64 C66 C68 120.2(6) . .
C69 C67 C65 121.3(6) . .
C66 C68 C69 118.8(7) . .
C67 C69 C68 119.4(6) . .
C67 C69 C70 122.3(5) . .
C68 C69 C70 118.3(6) . .
O25 C70 O24 121.1(5) . .
O25 C70 C69 119.8(5) . .
O24 C70 C69 119.0(6) . .
O25 C70 Nd1 52.5(3) . 2_676
O24 C70 Nd1 70.6(3) . 2_676
C69 C70 Nd1 161.2(4) . 2_676
O26 C71 O27 119.5(5) . .
O26 C71 C72 120.7(5) . .
O27 C71 C72 119.4(5) . .
C74 C72 C73 119.0(6) . .
C74 C72 C71 121.9(5) . .
C73 C72 C71 118.8(6) . .
C75 C73 C72 120.4(6) . .
C72 C74 C76 121.3(6) . .
C73 C75 C77 119.8(6) . .
C74 C76 C77 120.1(6) . .
O28 C77 C76 125.2(6) . .
O28 C77 C75 115.5(6) . .
C76 C77 C75 119.3(6) . .
C80 C78 C79 121.9(6) . .
C80 C78 O28 120.8(7) . .
C79 C78 O28 117.4(7) . .
C78 C79 C81 118.6(7) . .
C78 C80 C82 119.7(7) . .
C83 C81 C79 120.3(7) . .
C80 C82 C83 119.7(7) . .
C81 C83 C82 119.3(6) . .
C81 C83 C84 120.6(6) . .
C82 C83 C84 120.0(6) . .
O30 C84 O29 122.0(6) . .
O30 C84 C83 121.2(6) . .
O29 C84 C83 116.7(6) . .
O32 C85 N1 142.4(16) . .
C85 N1 C86 128.6(14) . .
C85 N1 C87 116.9(14) . .
C86 N1 C87 112.9(14) . .
O4 Nd1 O15 73.30(16) 2_775 2_675
O4 Nd1 O30 86.42(15) 2_775 1_665
O15 Nd1 O30 139.68(14) 2_675 1_665
O4 Nd1 O25 124.24(15) 2_775 2_676
O15 Nd1 O25 83.31(15) 2_675 2_676
O30 Nd1 O25 79.96(13) 1_665 2_676
O4 Nd1 O1 75.50(15) 2_775 .
O15 Nd1 O1 127.04(14) 2_675 .
O30 Nd1 O1 78.09(13) 1_665 .
O25 Nd1 O1 149.29(14) 2_676 .
O4 Nd1 O31 145.44(15) 2_775 .
O15 Nd1 O31 139.06(14) 2_675 .
O30 Nd1 O31 73.00(14) 1_665 .
O25 Nd1 O31 79.91(15) 2_676 .
O1 Nd1 O31 73.30(15) . .
O4 Nd1 O6 130.04(13) 2_775 .
O15 Nd1 O6 68.50(14) 2_675 .
O30 Nd1 O6 143.14(13) 1_665 .
O25 Nd1 O6 82.04(12) 2_676 .
O1 Nd1 O6 103.35(13) . .
O31 Nd1 O6 72.34(13) . .
O4 Nd1 O2 78.45(13) 2_775 .
O15 Nd1 O2 82.51(13) 2_675 .
O30 Nd1 O2 127.77(12) 1_665 .
O25 Nd1 O2 147.84(12) 2_676 .
O1 Nd1 O2 49.78(11) . .
O31 Nd1 O2 92.35(13) . .
O6 Nd1 O2 65.92(11) . .
O4 Nd1 O24 75.96(13) 2_775 2_676
O15 Nd1 O24 65.11(12) 2_675 2_676
O30 Nd1 O24 76.46(12) 1_665 2_676
O25 Nd1 O24 48.30(13) 2_676 2_676
O1 Nd1 O24 142.59(13) . 2_676
O31 Nd1 O24 123.37(13) . 2_676
O6 Nd1 O24 113.48(11) . 2_676
O2 Nd1 O24 143.21(11) . 2_676
O4 Nd1 C70 100.73(16) 2_775 2_676
O15 Nd1 C70 69.72(15) 2_675 2_676
O30 Nd1 C70 80.76(14) 1_665 2_676
O25 Nd1 C70 23.88(14) 2_676 2_676
O1 Nd1 C70 158.70(14) . 2_676
O31 Nd1 C70 102.90(16) . 2_676
O6 Nd1 C70 95.09(14) . 2_676
O2 Nd1 C70 150.95(14) . 2_676
O24 Nd1 C70 24.94(13) 2_676 2_676
O14 Nd2 O2 83.09(13) 2_675 .
O14 Nd2 O10 88.08(14) 2_675 2_676
O2 Nd2 O10 156.85(11) . 2_676
O14 Nd2 O16 152.50(14) 2_675 .
O2 Nd2 O16 83.27(14) . .
O10 Nd2 O16 112.75(14) 2_676 .
O14 Nd2 O11 76.47(13) 2_675 .
O2 Nd2 O11 82.43(12) . .
O10 Nd2 O11 116.25(13) 2_676 .
O16 Nd2 O11 78.14(14) . .
O14 Nd2 O6 79.50(13) 2_675 .
O2 Nd2 O6 71.07(12) . .
O10 Nd2 O6 86.32(11) 2_676 .
O16 Nd2 O6 118.02(13) . .
O11 Nd2 O6 146.02(13) . .
O14 Nd2 O7 128.31(12) 2_675 .
O2 Nd2 O7 92.60(13) . .
O10 Nd2 O7 76.22(13) 2_676 .
O16 Nd2 O7 76.09(13) . .
O11 Nd2 O7 154.15(12) . .
O6 Nd2 O7 51.02(12) . .
O14 Nd2 O12 69.54(12) 2_675 .
O2 Nd2 O12 129.57(12) . .
O10 Nd2 O12 65.53(12) 2_676 .
O16 Nd2 O12 101.90(12) . .
O11 Nd2 O12 51.01(12) . .
O6 Nd2 O12 138.00(12) . .
O7 Nd2 O12 137.63(12) . .
O14 Nd2 O17 131.08(13) 2_675 .
O2 Nd2 O17 130.16(12) . .
O10 Nd2 O17 70.85(12) 2_676 .
O16 Nd2 O17 49.22(13) . .
O11 Nd2 O17 74.72(13) . .
O6 Nd2 O17 138.99(13) . .
O7 Nd2 O17 89.79(12) . .
O12 Nd2 O17 61.58(12) . .
O20 Nd3 O32 82.0(2) 2_765 .
O20 Nd3 O21 109.17(15) 2_765 .
O32 Nd3 O21 141.13(16) . .
O20 Nd3 O26 81.78(16) 2_765 .
O32 Nd3 O26 78.81(17) . .
O21 Nd3 O26 66.74(14) . .
O20 Nd3 O12 76.01(14) 2_765 .
O32 Nd3 O12 74.34(16) . .
O21 Nd3 O12 143.90(13) . .
O26 Nd3 O12 147.11(14) . .
O20 Nd3 O17 95.01(19) 2_765 .
O32 Nd3 O17 142.13(16) . .
O21 Nd3 O17 75.56(13) . .
O26 Nd3 O17 138.41(14) . .
O12 Nd3 O17 68.37(13) . .
O20 Nd3 O9 151.40(19) 2_765 2_676
O32 Nd3 O9 72.31(17) . 2_676
O21 Nd3 O9 84.72(13) . 2_676
O26 Nd3 O9 81.17(13) . 2_676
O12 Nd3 O9 107.81(12) . 2_676
O17 Nd3 O9 112.92(14) . 2_676
O20 Nd3 O10 141.12(14) 2_765 2_676
O32 Nd3 O10 85.72(16) . 2_676
O21 Nd3 O10 103.51(12) . 2_676
O26 Nd3 O10 131.51(12) . 2_676
O12 Nd3 O10 65.17(12) . 2_676
O17 Nd3 O10 73.12(13) . 2_676
O9 Nd3 O10 50.34(12) 2_676 2_676
O20 Nd3 C28 150.96(19) 2_765 2_676
O32 Nd3 C28 72.44(18) . 2_676
O21 Nd3 C28 99.45(15) . 2_676
O26 Nd3 C28 105.83(16) . 2_676
O12 Nd3 C28 83.91(15) . 2_676
O17 Nd3 C28 96.84(16) . 2_676
O9 Nd3 C28 25.28(14) 2_676 2_676
O10 Nd3 C28 26.20(13) 2_676 2_676
O29 Nd4 O5 91.43(15) 1_655 2_765
O29 Nd4 O19 91.55(16) 1_655 2_765
O5 Nd4 O19 81.86(16) 2_765 2_765
O29 Nd4 O24 84.00(15) 1_655 2_666
O5 Nd4 O24 80.30(14) 2_765 2_666
O19 Nd4 O24 161.49(15) 2_765 2_666
O29 Nd4 O22 82.26(16) 1_655 .
O5 Nd4 O22 153.80(14) 2_765 .
O19 Nd4 O22 123.52(15) 2_765 .
O24 Nd4 O22 73.78(13) 2_666 .
O29 Nd4 O27 171.83(14) 1_655 .
O5 Nd4 O27 85.14(14) 2_765 .
O19 Nd4 O27 95.29(15) 2_765 .
O24 Nd4 O27 88.12(14) 2_666 .
O22 Nd4 O27 97.59(15) . .
O29 Nd4 O26 136.81(14) 1_655 .
O5 Nd4 O26 125.06(15) 2_765 .
O19 Nd4 O26 74.05(15) 2_765 .
O24 Nd4 O26 120.86(13) 2_666 .
O22 Nd4 O26 73.39(15) . .
O27 Nd4 O26 50.06(12) . .
O29 Nd4 O21 76.95(13) 1_655 .
O5 Nd4 O21 152.34(14) 2_765 .
O19 Nd4 O21 73.59(14) 2_765 .
O24 Nd4 O21 122.38(12) 2_666 .
O22 Nd4 O21 50.24(12) . .
O27 Nd4 O21 109.28(12) . .
O26 Nd4 O21 60.01(12) . .
C1 O1 Nd1 99.7(3) . .
C1 O2 Nd2 152.3(4) . .
C1 O2 Nd1 89.4(3) . .
Nd2 O2 Nd1 108.20(13) . .
C7 O3 C8 118.8(5) . .
C14 O4 Nd1 139.3(4) . 2_775
C14 O5 Nd4 135.0(4) . 2_765
C15 O6 Nd2 94.2(3) . .
C15 O6 Nd1 132.3(3) . .
Nd2 O6 Nd1 108.95(13) . .
C15 O7 Nd2 93.2(3) . .
C21 O8 C22 119.1(5) . .
C28 O9 Nd3 93.6(3) . 2_676
C28 O10 Nd2 165.4(3) . 2_676
C28 O10 Nd3 90.1(3) . 2_676
Nd2 O10 Nd3 102.12(12) 2_676 2_676
C29 O11 Nd2 96.1(3) . .
C29 O12 Nd3 138.4(3) . .
C29 O12 Nd2 91.1(3) . .
Nd3 O12 Nd2 101.46(13) . .
C36 O13 C35 121.2(5) . .
C42 O14 Nd2 136.3(4) . 2_675
C42 O15 Nd1 142.4(4) . 2_675
C43 O16 Nd2 102.2(4) . .
C43 O17 Nd3 172.2(4) . .
C43 O17 Nd2 85.7(3) . .
Nd3 O17 Nd2 96.76(13) . .
C50 O18 C49 118.3(6) . .
C56 O19 Nd4 144.6(5) . 2_765
C56 O20 Nd3 116.0(5) . 2_765
C57 O21 Nd3 129.3(4) . .
C57 O21 Nd4 88.3(3) . .
Nd3 O21 Nd4 103.17(13) . .
C57 O22 Nd4 100.0(4) . .
C63 O23 C64 116.4(5) . .
C70 O24 Nd4 143.8(3) . 2_666
C70 O24 Nd1 84.5(3) . 2_676
Nd4 O24 Nd1 118.37(14) 2_666 2_676
C70 O25 Nd1 103.6(3) . 2_676
C71 O26 Nd3 160.7(4) . .
C71 O26 Nd4 90.0(3) . .
Nd3 O26 Nd4 105.58(14) . .
C71 O27 Nd4 94.3(4) . .
C77 O28 C78 115.2(5) . .
C84 O29 Nd4 144.5(4) . 1_455
C84 O30 Nd1 139.3(4) . 1_445
C85 O32 Nd3 151.2(8) . .

loop_
_geom_bond_atom_site_label_1
_geom_bond_atom_site_label_2
_geom_bond_distance
_geom_bond_site_symmetry_2
C1 O1 1.241(6) .
C1 O2 1.289(6) .
C1 C2 1.475(7) .
C2 C4 1.387(7) .
C2 C3 1.388(7) .
C3 C6 1.381(7) .
C4 C5 1.381(7) .
C5 C7 1.379(8) .
C6 C7 1.379(7) .
C7 O3 1.384(6) .
C8 C10 1.365(8) .
C8 C9 1.373(9) .
C8 O3 1.399(7) .
C9 C11 1.371(8) .
C10 C12 1.377(8) .
C11 C13 1.391(7) .
C12 C13 1.371(8) .
C13 C14 1.504(8) .
C14 O4 1.236(7) .
C14 O5 1.271(7) .
C15 O7 1.248(6) .
C15 O6 1.288(6) .
C15 C16 1.490(7) .
C16 C18 1.369(7) .
C16 C17 1.388(7) .
C17 C19 1.381(7) .
C18 C20 1.389(7) .
C19 C21 1.358(8) .
C20 C21 1.383(7) .
C21 O8 1.385(6) .
C22 C24 1.343(8) .
C22 C23 1.369(9) .
C22 O8 1.387(7) .
C23 C25 1.381(8) .
C24 C27 1.401(7) .
C25 C26 1.384(8) .
C26 C27 1.377(8) .
C26 C28 1.504(7) .
C28 O9 1.242(6) .
C28 O10 1.282(6) .
C28 Nd3 2.903(5) 2_676
C29 O11 1.254(6) .
C29 O12 1.280(6) .
C29 C30 1.493(7) .
C30 C32 1.382(8) .
C30 C31 1.388(7) .
C31 C33 1.370(8) .
C32 C34 1.380(8) .
C33 C35 1.366(9) .
C34 C35 1.382(9) .
C35 O13 1.385(7) .
C36 O13 1.373(7) .
C36 C38 1.375(8) .
C36 C37 1.384(8) .
C37 C39 1.375(8) .
C38 C40 1.369(8) .
C39 C41 1.379(7) .
C40 C41 1.402(7) .
C41 C42 1.485(8) .
C42 O15 1.254(6) .
C42 O14 1.256(6) .
C43 O16 1.241(7) .
C43 O17 1.273(6) .
C43 C44 1.502(7) .
C44 C45 1.360(8) .
C44 C46 1.361(8) .
C45 C47 1.388(9) .
C46 C48 1.395(10) .
C47 C49 1.339(11) .
C48 C49 1.346(11) .
C49 O18 1.399(8) .
C50 C52 1.363(8) .
C50 C51 1.363(9) .
C50 O18 1.378(8) .
C51 C53 1.378(9) .
C52 C54 1.375(8) .
C53 C55 1.380(8) .
C54 C55 1.365(9) .
C55 C56 1.494(8) .
C56 O20 1.242(8) .
C56 O19 1.254(8) .
C57 O22 1.256(7) .
C57 O21 1.283(7) .
C57 C58 1.476(7) .
C58 C60 1.375(7) .
C58 C59 1.393(8) .
C59 C61 1.369(7) .
C60 C62 1.387(8) .
C61 C63 1.375(8) .
C62 C63 1.374(8) .
C63 O23 1.387(6) .
C64 C65 1.356(8) .
C64 C66 1.359(9) .
C64 O23 1.400(7) .
C65 C67 1.378(8) .
C66 C68 1.394(8) .
C67 C69 1.349(8) .
C68 C69 1.398(8) .
C69 C70 1.491(7) .
C70 O25 1.252(7) .
C70 O24 1.273(6) .
C70 Nd1 3.006(6) 2_676
C71 O26 1.262(6) .
C71 O27 1.270(6) .
C71 C72 1.484(8) .
C72 C74 1.364(7) .
C72 C73 1.394(8) .
C73 C75 1.373(8) .
C74 C76 1.368(8) .
C75 C77 1.393(8) .
C76 C77 1.382(8) .
C77 O28 1.365(7) .
C78 C80 1.360(9) .
C78 C79 1.361(9) .
C78 O28 1.408(7) .
C79 C81 1.382(8) .
C80 C82 1.366(8) .
C81 C83 1.379(8) .
C82 C83 1.390(8) .
C83 C84 1.485(8) .
C84 O30 1.252(7) .
C84 O29 1.289(7) .
C85 O32 1.129(13) .
C85 N1 1.251(13) .
C86 N1 1.362(12) .
N1 C87 1.374(12) .
Nd1 O4 2.372(4) 2_775
Nd1 O15 2.376(4) 2_675
Nd1 O30 2.438(4) 1_665
Nd1 O25 2.453(4) 2_676
Nd1 O1 2.505(4) .
Nd1 O31 2.512(4) .
Nd1 O6 2.554(4) .
Nd1 O2 2.697(3) .
Nd1 O24 2.848(4) 2_676
Nd1 C70 3.006(6) 2_676
Nd2 O14 2.376(4) 2_675
Nd2 O2 2.397(4) .
Nd2 O10 2.413(4) 2_676
Nd2 O16 2.430(4) .
Nd2 O11 2.508(4) .
Nd2 O6 2.520(3) .
Nd2 O7 2.562(4) .
Nd2 O12 2.600(4) .
Nd2 O17 2.760(4) .
Nd3 O20 2.364(4) 2_765
Nd3 O32 2.397(5) .
Nd3 O21 2.431(4) .
Nd3 O26 2.431(4) .
Nd3 O12 2.438(4) .
Nd3 O17 2.452(4) .
Nd3 O9 2.547(4) 2_676
Nd3 O10 2.601(3) 2_676
Nd3 C28 2.903(5) 2_676
Nd4 O29 2.292(4) 1_655
Nd4 O5 2.347(4) 2_765
Nd4 O19 2.365(4) 2_765
Nd4 O24 2.391(4) 2_666
Nd4 O22 2.477(4) .
Nd4 O27 2.534(4) .
Nd4 O26 2.632(4) .
Nd4 O21 2.714(3) .
O4 Nd1 2.372(4) 2_775
O5 Nd4 2.347(4) 2_765
O9 Nd3 2.547(4) 2_676
O10 Nd2 2.413(4) 2_676
O10 Nd3 2.601(3) 2_676
O14 Nd2 2.376(4) 2_675
O15 Nd1 2.376(4) 2_675
O19 Nd4 2.365(4) 2_765
O20 Nd3 2.364(4) 2_765
O24 Nd4 2.391(4) 2_666
O24 Nd1 2.848(4) 2_676
O25 Nd1 2.453(4) 2_676
O29 Nd4 2.292(4) 1_455
O30 Nd1 2.438(4) 1_445

loop_
_platon_squeeze_void_nr
_platon_squeeze_void_average_x
_platon_squeeze_void_average_y
_platon_squeeze_void_average_z
_platon_squeeze_void_volume
_platon_squeeze_void_count_electrons
_platon_squeeze_void_content
1 0.000 0.006 -0.038 1217 293 ' '
2 0.500 0.500 0.000 224 59 ' '
3 0.424 -0.024 0.996 13 1 ' '
4 0.576 0.024 1.004 12 1 ' '
